data_4502646
loop_
_publ_author_name
'Yi, Fei-Yan'
'Lin, Qi-Pu'
'Zhou, Tian-Hua'
'Mao, Jiang-Gao'

_publ_section_title
;
 A Series of Novel Lanthanide(III) Trisulfonates Based on Dinuclear
 Clusters
;
_journal_issue 4
_journal_name_full 'Crystal Growth &amp; Design'
_journal_page_first 1788
_journal_paper_doi 10.1021/cg901463f
_journal_volume 10
_journal_year 2010
_chemical_formula_sum 'C60 H62 Eu2 N8 O32 S6'
_chemical_formula_weight 1903.46
_chemical_name_systematic
; 
 ? 
;
_space_group_IT_number 14
_symmetry_cell_setting monoclinic
_symmetry_space_group_name_Hall '-P 2ybc'
_symmetry_space_group_name_H-M 'P 1 21/c 1'
_atom_sites_solution_hydrogens geom
_atom_sites_solution_primary direct
_atom_sites_solution_secondary difmap
_audit_creation_method SHELXL-97
_cell_angle_alpha 90.00
_cell_angle_beta 101.383(3)
_cell_angle_gamma 90.00
_cell_formula_units_Z 4
_cell_length_a 14.788(3)
_cell_length_b 19.547(4)
_cell_length_c 25.031(5)
_cell_measurement_reflns_used 14954
_cell_measurement_temperature 293(2)
_cell_measurement_theta_max 27.4797
_cell_measurement_theta_min 2.0836
_cell_volume 7093(2)
_computing_cell_refinement 'CrystalClear (Rigaku/MSC Inc., 2005)'
_computing_data_collection 'CrystalClear (Rigaku/MSC Inc., 2005)'
_computing_data_reduction 'CrystalClear (Rigaku/MSC Inc., 2005)'
_computing_structure_refinement 'SHELXL-97 (Sheldrick, 1997)'
_computing_structure_solution 'SHELXS-97 (Sheldrick, 1990)'
_diffrn_ambient_temperature 293(2)
_diffrn_detector_area_resol_mean 28.5714
_diffrn_measured_fraction_theta_full 0.986
_diffrn_measured_fraction_theta_max 0.986
_diffrn_measurement_device_type 'Saturn70 (4x4 bin mode)'
_diffrn_measurement_method CCD_Profile_fitting
_diffrn_radiation_monochromator graphite
_diffrn_radiation_source 'fine-focus sealed tube'
_diffrn_radiation_type MoK\a
_diffrn_radiation_wavelength 0.71073
_diffrn_reflns_av_R_equivalents 0.0486
_diffrn_reflns_av_sigmaI/netI 0.0539
_diffrn_reflns_limit_h_max 19
_diffrn_reflns_limit_h_min -19
_diffrn_reflns_limit_k_max 25
_diffrn_reflns_limit_k_min -22
_diffrn_reflns_limit_l_max 31
_diffrn_reflns_limit_l_min -32
_diffrn_reflns_number 53914
_diffrn_reflns_theta_full 27.48
_diffrn_reflns_theta_max 27.48
_diffrn_reflns_theta_min 2.24
_exptl_absorpt_coefficient_mu 2.026
_exptl_absorpt_correction_T_max 1.0000
_exptl_absorpt_correction_T_min 0.8580
_exptl_absorpt_correction_type multi-scan
_exptl_crystal_colour colorless
_exptl_crystal_density_diffrn 1.782
_exptl_crystal_density_method 'not measured'
_exptl_crystal_description prism
_exptl_crystal_F_000 3824
_exptl_crystal_size_max 0.08
_exptl_crystal_size_mid 0.07
_exptl_crystal_size_min 0.06
_refine_diff_density_max 1.167
_refine_diff_density_min -1.204
_refine_diff_density_rms 0.118
_refine_ls_extinction_method shelxl
_refine_ls_goodness_of_fit_ref 1.102
_refine_ls_hydrogen_treatment constr
_refine_ls_matrix_type full
_refine_ls_number_parameters 982
_refine_ls_number_reflns 16044
_refine_ls_number_restraints 0
_refine_ls_restrained_S_all 1.102
_refine_ls_R_factor_all 0.0674
_refine_ls_R_factor_gt 0.0550
_refine_ls_shift/su_max 0.011
_refine_ls_shift/su_mean 0.000
_refine_ls_structure_factor_coef Fsqd
_refine_ls_weighting_details 'calc w=1/[\s^2^(Fo^2^)+(0.0451P)^2^+18.2430P] where P=(Fo^2^+2Fc^2^)/3'
_refine_ls_weighting_scheme calc
_refine_ls_wR_factor_gt 0.1192
_refine_ls_wR_factor_ref 0.1267
_reflns_number_gt 13610
_reflns_number_total 16044
_reflns_threshold_expression >2sigma(I)
_cod_data_source_file cg901463f_si_001.cif
_cod_data_source_block 5
_cod_depositor_comments
;
The following automatic conversions were performed:

'_exptl_absorpt_correction_type' value 'Multi-scan' changed to
'multi-scan' according to
/home/saulius/struct/CIF-dictionaries/cif_core.dic dictionary named
'cif_core.dic' version 2.4.2 from 2011-04-26.

Automatic conversion script
Id: cif_fix_values 1715 2011-07-08 13:25:40Z adriana 

The following automatic conversions were performed:

'_symmetry_cell_setting' tag value 'momoclinic' was replaced with
'monoclinic' value as specified in the replacement file
'/home/robertas/cod-tools/perl-scripts/inputs/replacement_values.lst'.

Automatic conversion script
Id: cif_fix_values 3143 2015-03-26 13:38:13Z robertas 
;
_cod_original_cell_volume 7093(3)
_cod_original_sg_symbol_H-M P2(1)/c
_cod_database_code 4502646

loop_
_symmetry_equiv_pos_as_xyz
'x, y, z'
'-x, y+1/2, -z+1/2'
'-x, -y, -z'
'x, -y-1/2, z-1/2'

loop_
_atom_site_label
_atom_site_type_symbol
_atom_site_fract_x
_atom_site_fract_y
_atom_site_fract_z
_atom_site_U_iso_or_equiv
_atom_site_adp_type
_atom_site_occupancy
_atom_site_symmetry_multiplicity
_atom_site_calc_flag
_atom_site_refinement_flags
Eu1 Eu 0.332521(17) 0.721057(12) 0.190263(10) 0.02905(8) Uani 1 1 d .
Eu2 Eu 0.186730(18) 0.734853(12) 0.307281(10) 0.03013(8) Uani 1 1 d .
S1 S 0.18246(9) 0.86314(6) 0.13985(5) 0.0319(3) Uani 1 1 d .
S2 S 0.31310(12) 1.10020(7) 0.24238(7) 0.0518(4) Uani 1 1 d .
S3 S 0.35901(10) 0.86288(7) 0.35599(5) 0.0397(3) Uani 1 1 d .
S4 S 0.15964(10) 0.59510(6) 0.14446(5) 0.0356(3) Uani 1 1 d .
S5 S 0.21789(12) 0.35901(7) 0.26331(7) 0.0531(4) Uani 1 1 d .
S6 S 0.33879(10) 0.59982(6) 0.35905(5) 0.0362(3) Uani 1 1 d .
N1 N 0.4394(3) 0.8203(2) 0.17885(18) 0.0378(10) Uani 1 1 d .
N2 N 0.3780(3) 0.7303(2) 0.09702(19) 0.0386(10) Uani 1 1 d .
N3 N 0.1354(3) 0.7478(3) 0.4000(2) 0.0436(11) Uani 1 1 d .
N4 N 0.0934(3) 0.8422(2) 0.31853(19) 0.0416(11) Uani 1 1 d .
N5 N -0.1930(7) 0.6968(6) -0.0772(4) 0.122(3) Uani 1 1 d .
N6 N -0.2257(8) 0.5968(5) -0.0140(5) 0.129(4) Uani 1 1 d .
N7 N 0.2820(5) 0.3943(3) 0.4492(3) 0.0725(18) Uani 1 1 d .
N8 N 0.3300(4) 0.2802(3) 0.3988(2) 0.0517(13) Uani 1 1 d .
C1 C 0.2741(4) 0.8670(2) 0.24673(19) 0.0310(10) Uani 1 1 d .
C2 C 0.2424(4) 0.9050(2) 0.1987(2) 0.0323(10) Uani 1 1 d .
C3 C 0.2539(4) 0.9753(2) 0.1973(2) 0.0351(11) Uani 1 1 d .
H3A H 0.2329 0.9990 0.1650 0.042 Uiso 1 1 calc R
C4 C 0.2960(4) 1.0105(2) 0.2433(2) 0.0372(12) Uani 1 1 d .
C5 C 0.3250(4) 0.9752(3) 0.2918(2) 0.0395(12) Uani 1 1 d .
H5A H 0.3519 0.9988 0.3232 0.047 Uiso 1 1 calc R
C6 C 0.3139(4) 0.9045(2) 0.2935(2) 0.0357(11) Uani 1 1 d .
C7 C 0.2480(3) 0.5917(2) 0.2522(2) 0.0292(10) Uani 1 1 d .
C8 C 0.2071(4) 0.5535(2) 0.2066(2) 0.0325(10) Uani 1 1 d .
C9 C 0.1978(4) 0.4820(2) 0.2099(2) 0.0351(11) Uani 1 1 d .
H9A H 0.1711 0.4572 0.1791 0.042 Uiso 1 1 calc R
C10 C 0.2282(4) 0.4489(2) 0.2584(2) 0.0367(12) Uani 1 1 d .
C11 C 0.2705(4) 0.4851(2) 0.3040(2) 0.0348(11) Uani 1 1 d .
H11A H 0.2919 0.4622 0.3367 0.042 Uiso 1 1 calc R
C12 C 0.2812(3) 0.5556(2) 0.3010(2) 0.0313(10) Uani 1 1 d .
C13 C 0.4713(4) 0.8637(3) 0.2188(3) 0.0470(14) Uani 1 1 d .
H13A H 0.4743 0.8494 0.2546 0.056 Uiso 1 1 calc R
C14 C 0.5007(4) 0.9301(3) 0.2098(3) 0.0536(16) Uani 1 1 d .
H14A H 0.5213 0.9592 0.2390 0.064 Uiso 1 1 calc R
C15 C 0.4989(5) 0.9513(3) 0.1581(3) 0.0579(17) Uani 1 1 d .
H15A H 0.5166 0.9957 0.1516 0.070 Uiso 1 1 calc R
C16 C 0.4705(4) 0.9064(3) 0.1141(3) 0.0484(15) Uani 1 1 d .
C17 C 0.4716(5) 0.9226(4) 0.0590(3) 0.063(2) Uani 1 1 d .
H17A H 0.4924 0.9654 0.0506 0.076 Uiso 1 1 calc R
C18 C 0.4432(5) 0.8777(4) 0.0185(3) 0.0615(19) Uani 1 1 d .
H18A H 0.4452 0.8900 -0.0171 0.074 Uiso 1 1 calc R
C19 C 0.4102(4) 0.8116(3) 0.0289(2) 0.0485(15) Uani 1 1 d .
C20 C 0.3796(5) 0.7622(4) -0.0120(3) 0.0591(19) Uani 1 1 d .
H20A H 0.3785 0.7726 -0.0484 0.071 Uiso 1 1 calc R
C21 C 0.3521(5) 0.6996(4) 0.0019(3) 0.0561(17) Uani 1 1 d .
H21A H 0.3337 0.6664 -0.0246 0.067 Uiso 1 1 calc R
C22 C 0.3517(4) 0.6856(3) 0.0568(2) 0.0482(14) Uani 1 1 d .
H22A H 0.3318 0.6427 0.0656 0.058 Uiso 1 1 calc R
C23 C 0.4087(4) 0.7928(3) 0.0836(2) 0.0386(12) Uani 1 1 d .
C24 C 0.4400(4) 0.8401(3) 0.1268(2) 0.0374(12) Uani 1 1 d .
C25 C 0.1533(5) 0.7015(4) 0.4398(3) 0.0572(17) Uani 1 1 d .
H25A H 0.1743 0.6586 0.4317 0.069 Uiso 1 1 calc R
C26 C 0.1420(5) 0.7140(5) 0.4929(3) 0.070(2) Uani 1 1 d .
H26A H 0.1547 0.6799 0.5193 0.083 Uiso 1 1 calc R
C27 C 0.1123(5) 0.7765(5) 0.5059(3) 0.069(2) Uani 1 1 d .
H27A H 0.1063 0.7861 0.5414 0.082 Uiso 1 1 calc R
C28 C 0.0908(4) 0.8267(4) 0.4648(3) 0.0559(17) Uani 1 1 d .
C29 C 0.0580(6) 0.8927(5) 0.4756(3) 0.077(2) Uani 1 1 d .
H29A H 0.0504 0.9036 0.5106 0.093 Uiso 1 1 calc R
C30 C 0.0380(6) 0.9395(5) 0.4357(4) 0.079(2) Uani 1 1 d .
H30A H 0.0163 0.9822 0.4435 0.095 Uiso 1 1 calc R
C31 C 0.0495(4) 0.9247(3) 0.3810(3) 0.0541(16) Uani 1 1 d .
C32 C 0.0306(5) 0.9724(3) 0.3387(3) 0.0616(19) Uani 1 1 d .
H32A H 0.0108 1.0163 0.3452 0.074 Uiso 1 1 calc R
C33 C 0.0413(5) 0.9543(3) 0.2880(3) 0.0587(17) Uani 1 1 d .
H33A H 0.0286 0.9855 0.2595 0.070 Uiso 1 1 calc R
C34 C 0.0714(4) 0.8886(3) 0.2792(3) 0.0480(14) Uani 1 1 d .
H34A H 0.0765 0.8764 0.2439 0.058 Uiso 1 1 calc R
C35 C 0.0818(4) 0.8594(3) 0.3696(2) 0.0435(13) Uani 1 1 d .
C36 C 0.1036(4) 0.8100(3) 0.4124(2) 0.0472(14) Uani 1 1 d .
C37 C -0.1735(11) 0.7470(8) -0.1098(6) 0.147(6) Uani 1 1 d .
H37A H -0.1923 0.7421 -0.1473 0.177 Uiso 1 1 calc R
C38 C -0.1268(8) 0.8052(7) -0.0897(6) 0.114(4) Uani 1 1 d .
H38A H -0.1128 0.8376 -0.1141 0.137 Uiso 1 1 calc R
C39 C -0.1006(7) 0.8168(7) -0.0359(6) 0.119(4) Uani 1 1 d .
H39A H -0.0720 0.8573 -0.0222 0.143 Uiso 1 1 calc R
C40 C -0.1197(6) 0.7621(6) -0.0005(4) 0.085(3) Uani 1 1 d .
C41 C -0.0938(8) 0.7708(9) 0.0546(8) 0.163(7) Uani 1 1 d .
H41A H -0.0618 0.8097 0.0692 0.196 Uiso 1 1 calc R
C42 C -0.1187(9) 0.7153(8) 0.0909(5) 0.116(4) Uani 1 1 d .
H42A H -0.1075 0.7206 0.1286 0.139 Uiso 1 1 calc R
C43 C -0.1583(7) 0.6571(8) 0.0669(6) 0.115(4) Uani 1 1 d .
C44 C -0.1776(9) 0.6047(8) 0.1022(8) 0.151(7) Uani 1 1 d .
H44A H -0.1599 0.6084 0.1399 0.181 Uiso 1 1 calc R
C45 C -0.2210(11) 0.5511(10) 0.0795(8) 0.159(7) Uani 1 1 d .
H45A H -0.2365 0.5161 0.1012 0.191 Uiso 1 1 calc R
C46 C -0.2458(10) 0.5453(7) 0.0206(8) 0.155(6) Uani 1 1 d .
H46A H -0.2760 0.5061 0.0054 0.186 Uiso 1 1 calc R
C47 C -0.1839(7) 0.6488(6) 0.0132(5) 0.092(3) Uani 1 1 d .
C48 C -0.1638(7) 0.7057(6) -0.0221(5) 0.099(3) Uani 1 1 d .
C49 C 0.2627(7) 0.4495(5) 0.4752(5) 0.101(3) Uani 1 1 d .
H49A H 0.2328 0.4857 0.4550 0.121 Uiso 1 1 calc R
C50 C 0.2856(10) 0.4557(7) 0.5326(6) 0.129(6) Uani 1 1 d .
H50A H 0.2715 0.4958 0.5492 0.155 Uiso 1 1 calc R
C51 C 0.3278(10) 0.4039(8) 0.5634(5) 0.130(6) Uani 1 1 d .
H51A H 0.3425 0.4079 0.6011 0.156 Uiso 1 1 calc R
C52 C 0.3492(6) 0.3446(6) 0.5383(4) 0.084(3) Uani 1 1 d .
C53 C 0.3928(7) 0.2873(8) 0.5669(4) 0.105(4) Uani 1 1 d .
H53A H 0.4077 0.2885 0.6048 0.126 Uiso 1 1 calc R
C54 C 0.4130(7) 0.2314(7) 0.5407(4) 0.103(4) Uani 1 1 d .
H54A H 0.4413 0.1945 0.5608 0.124 Uiso 1 1 calc R
C55 C 0.3927(5) 0.2270(4) 0.4836(3) 0.067(2) Uani 1 1 d .
C56 C 0.4152(5) 0.1701(4) 0.4532(4) 0.078(3) Uani 1 1 d .
H56A H 0.4438 0.1321 0.4714 0.093 Uiso 1 1 calc R
C57 C 0.3955(6) 0.1709(4) 0.3986(4) 0.077(2) Uani 1 1 d .
H57A H 0.4112 0.1340 0.3789 0.092 Uiso 1 1 calc R
C58 C 0.3520(5) 0.2268(4) 0.3723(3) 0.0637(19) Uani 1 1 d .
H58A H 0.3376 0.2270 0.3344 0.076 Uiso 1 1 calc R
C59 C 0.3480(4) 0.2834(3) 0.4541(3) 0.0514(15) Uani 1 1 d .
C60 C 0.3244(5) 0.3433(4) 0.4808(3) 0.0624(19) Uani 1 1 d .
O1 O 0.2655(2) 0.79938(16) 0.24781(13) 0.0306(7) Uani 1 1 d .
O2 O 0.2351(3) 0.80124(17) 0.13379(14) 0.0351(8) Uani 1 1 d .
O3 O 0.1786(3) 0.91007(19) 0.09523(15) 0.0478(10) Uani 1 1 d .
O4 O 0.0919(3) 0.8455(2) 0.15021(16) 0.0449(9) Uani 1 1 d .
O5 O 0.4048(4) 1.1120(3) 0.2691(4) 0.141(4) Uani 1 1 d .
O6 O 0.2499(5) 1.1279(3) 0.2752(3) 0.0939(19) Uani 1 1 d .
O7 O 0.2870(5) 1.1224(3) 0.1881(2) 0.101(2) Uani 1 1 d .
O8 O 0.2945(3) 0.80832(19) 0.36163(15) 0.0436(9) Uani 1 1 d .
O9 O 0.3625(4) 0.9130(2) 0.39795(16) 0.0736(16) Uani 1 1 d .
O10 O 0.4482(3) 0.8358(3) 0.35117(19) 0.0688(14) Uani 1 1 d .
O11 O 0.2559(2) 0.65985(16) 0.25046(12) 0.0285(7) Uani 1 1 d .
O12 O 0.2275(3) 0.64732(19) 0.13642(14) 0.0408(9) Uani 1 1 d .
O13 O 0.1483(3) 0.5438(2) 0.10264(16) 0.0535(11) Uani 1 1 d .
O14 O 0.0741(3) 0.6264(2) 0.15179(18) 0.0512(10) Uani 1 1 d .
O15 O 0.3067(5) 0.3313(3) 0.2603(4) 0.146(4) Uani 1 1 d .
O16 O 0.1986(6) 0.3453(3) 0.3162(2) 0.106(2) Uani 1 1 d .
O17 O 0.1463(4) 0.3376(2) 0.2198(2) 0.0741(15) Uani 1 1 d .
O18 O 0.2768(3) 0.65715(19) 0.36550(15) 0.0464(10) Uani 1 1 d .
O19 O 0.3487(4) 0.5528(2) 0.40364(16) 0.0582(12) Uani 1 1 d .
O20 O 0.4251(3) 0.6242(2) 0.34793(18) 0.0540(11) Uani 1 1 d .
O1W O 0.4178(3) 0.6165(2) 0.18715(19) 0.0576(11) Uani 1 1 d .
O2W O 0.4521(3) 0.7168(2) 0.27095(18) 0.0567(12) Uani 1 1 d .
O3W O 0.0748(3) 0.6463(2) 0.30471(18) 0.0554(11) Uani 1 1 d .
O4W O 0.0781(3) 0.7394(2) 0.22058(17) 0.0459(9) Uani 1 1 d .
O5W O 0.4998(6) 1.0029(4) 0.4455(3) 0.135(3) Uani 1 1 d .
O6W O 0.3597(6) 0.5116(3) 0.1155(3) 0.122(3) Uani 1 1 d .
O7W O -0.0927(4) 0.6958(3) 0.2740(4) 0.128(3) Uani 1 1 d .
O8W O 0.3575(6) 0.3747(4) 0.1501(3) 0.136(3) Uani 1 1 d .
O9W O 0.0690(7) 0.4225(6) 0.3580(5) 0.187(5) Uani 1 1 d .
O10W O 0.3720(9) 0.2544(6) 0.2005(5) 0.208(5) Uani 1 1 d .
O11W O 0.0841(10) 0.5455(6) 0.3780(5) 0.237(6) Uani 1 1 d .
O12W O -0.0299(13) 0.9969(12) -0.0567(7) 0.184(10) Uani 0.50 1 d P
O13W O -0.0478(16) 1.0577(9) -0.0011(10) 0.201(11) Uani 0.50 1 d P

loop_
_atom_site_aniso_label
_atom_site_aniso_U_11
_atom_site_aniso_U_22
_atom_site_aniso_U_33
_atom_site_aniso_U_23
_atom_site_aniso_U_13
_atom_site_aniso_U_12
Eu1 0.03357(14) 0.02790(13) 0.02585(14) 0.00018(9) 0.00624(10) -0.00179(9)
Eu2 0.03535(14) 0.02871(13) 0.02698(14) 0.00106(9) 0.00768(10) 0.00211(9)
S1 0.0402(7) 0.0289(6) 0.0239(6) 0.0014(5) 0.0003(5) 0.0018(5)
S2 0.0629(10) 0.0267(7) 0.0591(10) 0.0006(6) -0.0041(8) -0.0017(6)
S3 0.0541(9) 0.0373(7) 0.0237(6) 0.0026(5) -0.0021(6) -0.0091(6)
S4 0.0428(7) 0.0307(6) 0.0293(7) 0.0012(5) -0.0026(5) -0.0070(5)
S5 0.0639(10) 0.0272(7) 0.0602(10) 0.0049(6) -0.0072(8) -0.0039(6)
S6 0.0478(8) 0.0283(6) 0.0282(6) 0.0014(5) -0.0032(6) 0.0032(5)
N1 0.039(3) 0.039(2) 0.036(2) 0.0001(19) 0.008(2) -0.0037(18)
N2 0.041(3) 0.041(2) 0.036(3) -0.0002(19) 0.014(2) 0.0031(19)
N3 0.042(3) 0.053(3) 0.038(3) 0.003(2) 0.012(2) 0.004(2)
N4 0.043(3) 0.045(3) 0.036(3) -0.005(2) 0.007(2) 0.008(2)
N5 0.142(9) 0.157(9) 0.072(6) -0.015(6) 0.034(6) -0.015(7)
N6 0.138(9) 0.093(7) 0.143(9) -0.014(7) -0.006(7) 0.017(6)
N7 0.076(5) 0.067(4) 0.078(5) -0.011(4) 0.023(4) -0.008(3)
N8 0.060(3) 0.050(3) 0.042(3) -0.003(2) 0.003(3) -0.011(2)
C1 0.039(3) 0.027(2) 0.027(2) 0.0000(19) 0.007(2) 0.0010(19)
C2 0.040(3) 0.029(2) 0.026(3) 0.0018(19) 0.003(2) 0.004(2)
C3 0.042(3) 0.028(2) 0.033(3) 0.001(2) -0.001(2) 0.002(2)
C4 0.048(3) 0.026(2) 0.036(3) -0.002(2) 0.002(2) 0.002(2)
C5 0.052(3) 0.031(3) 0.033(3) -0.009(2) 0.004(2) -0.003(2)
C6 0.049(3) 0.029(2) 0.028(3) 0.000(2) 0.004(2) 0.000(2)
C7 0.033(3) 0.020(2) 0.035(3) -0.0017(18) 0.007(2) -0.0008(17)
C8 0.036(3) 0.029(2) 0.031(3) 0.001(2) 0.002(2) -0.0007(19)
C9 0.040(3) 0.026(2) 0.037(3) -0.003(2) 0.003(2) -0.002(2)
C10 0.047(3) 0.022(2) 0.040(3) 0.001(2) 0.007(2) -0.002(2)
C11 0.040(3) 0.029(2) 0.032(3) 0.004(2) -0.002(2) 0.000(2)
C12 0.035(3) 0.023(2) 0.034(3) -0.0004(19) 0.002(2) -0.0002(18)
C13 0.041(3) 0.049(3) 0.052(4) -0.001(3) 0.011(3) -0.011(2)
C14 0.046(4) 0.046(3) 0.068(4) -0.007(3) 0.009(3) -0.014(3)
C15 0.051(4) 0.044(3) 0.080(5) 0.013(3) 0.016(4) -0.009(3)
C16 0.035(3) 0.049(3) 0.064(4) 0.013(3) 0.017(3) -0.004(2)
C17 0.056(4) 0.064(4) 0.073(5) 0.037(4) 0.020(4) 0.004(3)
C18 0.052(4) 0.084(5) 0.051(4) 0.038(4) 0.017(3) 0.013(3)
C19 0.042(3) 0.072(4) 0.035(3) 0.017(3) 0.014(3) 0.013(3)
C20 0.047(4) 0.105(6) 0.026(3) 0.012(3) 0.010(3) 0.014(4)
C21 0.052(4) 0.082(5) 0.038(3) -0.012(3) 0.016(3) 0.002(3)
C22 0.058(4) 0.054(4) 0.036(3) -0.011(3) 0.015(3) -0.001(3)
C23 0.037(3) 0.045(3) 0.035(3) 0.011(2) 0.010(2) 0.004(2)
C24 0.031(3) 0.041(3) 0.041(3) 0.009(2) 0.009(2) 0.003(2)
C25 0.061(4) 0.070(4) 0.043(4) 0.014(3) 0.018(3) 0.000(3)
C26 0.068(5) 0.109(6) 0.034(4) 0.015(4) 0.017(3) -0.008(4)
C27 0.049(4) 0.127(7) 0.033(4) -0.008(4) 0.017(3) -0.008(4)
C28 0.038(3) 0.096(5) 0.036(3) -0.019(3) 0.011(3) -0.003(3)
C29 0.066(5) 0.111(7) 0.057(5) -0.038(5) 0.015(4) 0.007(5)
C30 0.071(5) 0.090(6) 0.075(6) -0.041(5) 0.012(4) 0.020(4)
C31 0.043(4) 0.059(4) 0.059(4) -0.021(3) 0.008(3) 0.010(3)
C32 0.048(4) 0.046(4) 0.087(5) -0.021(4) 0.003(4) 0.010(3)
C33 0.064(4) 0.043(3) 0.068(5) 0.001(3) 0.011(4) 0.013(3)
C34 0.048(4) 0.048(3) 0.048(4) -0.001(3) 0.010(3) 0.014(3)
C35 0.035(3) 0.053(3) 0.042(3) -0.012(3) 0.008(2) 0.004(2)
C36 0.033(3) 0.073(4) 0.038(3) -0.007(3) 0.011(2) 0.001(3)
C37 0.186(15) 0.155(12) 0.122(11) -0.001(10) 0.080(11) -0.037(11)
C38 0.094(8) 0.140(11) 0.109(10) 0.013(8) 0.024(7) -0.006(7)
C39 0.058(6) 0.148(11) 0.144(11) 0.026(10) 0.002(7) 0.009(6)
C40 0.048(5) 0.126(8) 0.075(6) -0.009(6) -0.001(4) 0.021(5)
C41 0.054(6) 0.212(17) 0.210(18) -0.121(14) -0.005(9) 0.004(8)
C42 0.083(8) 0.163(13) 0.095(9) -0.016(9) 0.004(7) 0.034(8)
C43 0.057(6) 0.140(11) 0.138(11) -0.022(10) -0.004(7) 0.037(6)
C44 0.080(9) 0.130(12) 0.25(2) 0.085(14) 0.048(11) 0.032(8)
C45 0.111(12) 0.194(18) 0.183(17) 0.098(15) 0.055(12) 0.072(12)
C46 0.140(13) 0.099(9) 0.225(19) 0.037(12) 0.032(13) 0.024(8)
C47 0.061(6) 0.114(8) 0.102(8) -0.015(7) 0.017(5) 0.006(5)
C48 0.071(6) 0.092(7) 0.138(10) -0.007(7) 0.032(7) 0.017(5)
C49 0.103(8) 0.077(6) 0.134(9) -0.031(6) 0.049(7) -0.014(5)
C50 0.135(12) 0.135(11) 0.145(13) -0.090(9) 0.093(11) -0.069(9)
C51 0.126(11) 0.192(15) 0.084(8) -0.060(9) 0.052(8) -0.082(11)
C52 0.069(6) 0.130(8) 0.058(5) -0.021(6) 0.023(4) -0.046(5)
C53 0.084(7) 0.188(13) 0.038(5) 0.015(6) -0.004(4) -0.040(8)
C54 0.066(6) 0.160(11) 0.074(7) 0.052(7) -0.010(5) -0.018(6)
C55 0.035(3) 0.094(6) 0.066(5) 0.035(4) -0.007(3) -0.013(3)
C56 0.046(4) 0.057(4) 0.123(8) 0.027(5) -0.003(5) 0.000(3)
C57 0.066(5) 0.054(4) 0.107(7) 0.004(4) 0.009(5) -0.001(3)
C58 0.064(5) 0.059(4) 0.065(5) -0.002(4) 0.005(4) -0.005(3)
C59 0.038(3) 0.065(4) 0.049(4) 0.008(3) 0.001(3) -0.015(3)
C60 0.055(4) 0.086(5) 0.047(4) -0.006(4) 0.014(3) -0.029(4)
O1 0.043(2) 0.0223(16) 0.0264(18) 0.0007(13) 0.0074(15) -0.0015(13)
O2 0.043(2) 0.0343(18) 0.0263(18) -0.0069(14) 0.0012(15) 0.0047(15)
O3 0.076(3) 0.035(2) 0.028(2) 0.0073(16) 0.0004(19) -0.0016(18)
O4 0.036(2) 0.051(2) 0.045(2) 0.0004(18) 0.0004(18) 0.0005(16)
O5 0.067(4) 0.054(3) 0.265(10) 0.029(5) -0.055(5) -0.020(3)
O6 0.135(6) 0.052(3) 0.100(5) -0.010(3) 0.036(4) 0.015(3)
O7 0.187(7) 0.042(3) 0.061(3) 0.014(2) -0.009(4) -0.018(3)
O8 0.057(3) 0.043(2) 0.0277(19) 0.0050(16) 0.0013(17) -0.0140(18)
O9 0.145(5) 0.046(2) 0.025(2) -0.0062(18) 0.004(3) -0.024(3)
O10 0.046(3) 0.103(4) 0.054(3) 0.034(3) 0.001(2) 0.008(2)
O11 0.0372(19) 0.0210(15) 0.0278(18) 0.0005(12) 0.0078(15) 0.0003(12)
O12 0.049(2) 0.042(2) 0.0280(19) 0.0015(16) 0.0007(17) -0.0154(17)
O13 0.081(3) 0.039(2) 0.034(2) -0.0055(17) -0.006(2) -0.012(2)
O14 0.042(2) 0.045(2) 0.061(3) 0.009(2) -0.004(2) 0.0032(17)
O15 0.072(4) 0.039(3) 0.323(12) 0.009(5) 0.031(6) 0.014(3)
O16 0.189(7) 0.058(3) 0.068(4) 0.014(3) 0.013(4) -0.038(4)
O17 0.097(4) 0.039(2) 0.072(3) -0.001(2) -0.018(3) -0.015(2)
O18 0.063(3) 0.042(2) 0.032(2) -0.0013(17) 0.0051(19) 0.0149(18)
O19 0.095(4) 0.037(2) 0.033(2) 0.0062(17) -0.009(2) 0.002(2)
O20 0.045(2) 0.054(3) 0.057(3) -0.004(2) -0.005(2) -0.0087(19)
O1W 0.061(3) 0.048(2) 0.063(3) -0.001(2) 0.010(2) 0.015(2)
O2W 0.054(3) 0.059(3) 0.048(3) 0.011(2) -0.015(2) -0.011(2)
O3W 0.051(3) 0.056(3) 0.058(3) 0.004(2) 0.009(2) -0.014(2)
O4W 0.043(2) 0.047(2) 0.044(2) 0.0071(18) -0.0009(18) 0.0034(17)
O5W 0.116(6) 0.167(8) 0.125(6) -0.060(6) 0.029(5) -0.048(5)
O6W 0.174(8) 0.089(5) 0.106(5) -0.031(4) 0.035(5) 0.034(5)
O7W 0.059(4) 0.070(4) 0.253(10) 0.014(5) 0.022(5) 0.003(3)
O8W 0.166(8) 0.146(7) 0.099(5) -0.004(5) 0.034(5) 0.049(6)
O9W 0.115(7) 0.207(10) 0.243(12) -0.081(9) 0.045(8) -0.058(7)
O10W 0.196(12) 0.188(11) 0.227(13) 0.058(9) 0.011(10) 0.000(9)
O11W 0.302(16) 0.192(11) 0.229(12) 0.133(10) 0.086(12) -0.019(10)
O12W 0.160(17) 0.27(2) 0.131(14) 0.079(16) 0.054(13) 0.152(17)
O13W 0.20(2) 0.112(14) 0.24(2) 0.014(15) -0.087(18) 0.027(13)

loop_
_atom_type_symbol
_atom_type_description
_atom_type_scat_dispersion_real
_atom_type_scat_dispersion_imag
_atom_type_scat_source
C C 0.0033 0.0016 'International Tables Vol C Tables 4.2.6.8 and 6.1.1.4'
H H 0.0000 0.0000 'International Tables Vol C Tables 4.2.6.8 and 6.1.1.4'
N N 0.0061 0.0033 'International Tables Vol C Tables 4.2.6.8 and 6.1.1.4'
O O 0.0106 0.0060 'International Tables Vol C Tables 4.2.6.8 and 6.1.1.4'
S S 0.1246 0.1234 'International Tables Vol C Tables 4.2.6.8 and 6.1.1.4'
Eu Eu -0.1578 3.6682 'International Tables Vol C Tables 4.2.6.8 and 6.1.1.4'

loop_
_geom_angle_atom_site_label_1
_geom_angle_atom_site_label_2
_geom_angle_atom_site_label_3
_geom_angle
_geom_angle_site_symmetry_1
_geom_angle_site_symmetry_3
O12 Eu1 O11 73.15(12) . .
O12 Eu1 O2 79.02(13) . .
O11 Eu1 O2 113.38(12) . .
O12 Eu1 O2W 139.07(14) . .
O11 Eu1 O2W 79.31(13) . .
O2 Eu1 O2W 140.76(13) . .
O12 Eu1 O1W 75.59(15) . .
O11 Eu1 O1W 84.93(13) . .
O2 Eu1 O1W 142.56(14) . .
O2W Eu1 O1W 72.30(16) . .
O12 Eu1 O1 115.17(13) . .
O11 Eu1 O1 69.04(11) . .
O2 Eu1 O1 70.77(11) . .
O2W Eu1 O1 80.98(14) . .
O1W Eu1 O1 145.71(13) . .
O12 Eu1 N1 139.32(13) . .
O11 Eu1 N1 146.68(12) . .
O2 Eu1 N1 75.54(14) . .
O2W Eu1 N1 75.61(14) . .
O1W Eu1 N1 107.53(15) . .
O1 Eu1 N1 85.52(12) . .
O12 Eu1 N2 77.44(14) . .
O11 Eu1 N2 148.95(13) . .
O2 Eu1 N2 69.60(13) . .
O2W Eu1 N2 119.01(16) . .
O1W Eu1 N2 78.29(15) . .
O1 Eu1 N2 134.73(12) . .
N1 Eu1 N2 64.18(14) . .
O12 Eu1 Eu2 94.09(9) . .
O11 Eu1 Eu2 34.09(7) . .
O2 Eu1 Eu2 92.28(8) . .
O2W Eu1 Eu2 78.45(12) . .
O1W Eu1 Eu2 116.40(11) . .
O1 Eu1 Eu2 34.96(7) . .
N1 Eu1 Eu2 117.95(10) . .
N2 Eu1 Eu2 161.04(11) . .
O18 Eu2 O8 78.42(14) . .
O18 Eu2 O3W 81.50(16) . .
O8 Eu2 O3W 147.19(14) . .
O18 Eu2 O11 73.48(12) . .
O8 Eu2 O11 113.15(13) . .
O3W Eu2 O11 85.17(13) . .
O18 Eu2 O1 116.04(13) . .
O8 Eu2 O1 71.68(12) . .
O3W Eu2 O1 141.02(13) . .
O11 Eu2 O1 68.98(11) . .
O18 Eu2 O4W 140.92(13) . .
O8 Eu2 O4W 137.89(13) . .
O3W Eu2 O4W 70.74(14) . .
O11 Eu2 O4W 77.18(12) . .
O1 Eu2 O4W 75.26(13) . .
O18 Eu2 N4 136.03(14) . .
O8 Eu2 N4 75.85(15) . .
O3W Eu2 N4 102.19(16) . .
O11 Eu2 N4 150.04(13) . .
O1 Eu2 N4 88.63(13) . .
O4W Eu2 N4 78.02(14) . .
O18 Eu2 N3 74.73(14) . .
O8 Eu2 N3 73.07(14) . .
O3W Eu2 N3 76.76(16) . .
O11 Eu2 N3 145.31(13) . .
O1 Eu2 N3 139.61(13) . .
O4W Eu2 N3 122.41(15) . .
N4 Eu2 N3 63.98(15) . .
O18 Eu2 Eu1 95.18(10) . .
O8 Eu2 Eu1 93.63(9) . .
O3W Eu2 Eu1 113.90(11) . .
O11 Eu2 Eu1 33.64(7) . .
O1 Eu2 Eu1 35.35(8) . .
O4W Eu2 Eu1 72.79(10) . .
N4 Eu2 Eu1 121.33(11) . .
N3 Eu2 Eu1 164.51(11) . .
O3 S1 O4 113.1(3) . .
O3 S1 O2 112.8(2) . .
O4 S1 O2 110.5(2) . .
O3 S1 C2 106.8(2) . .
O4 S1 C2 106.8(2) . .
O2 S1 C2 106.3(2) . .
O7 S2 O5 117.6(5) . .
O7 S2 O6 110.1(4) . .
O5 S2 O6 109.5(5) . .
O7 S2 C4 107.8(3) . .
O5 S2 C4 106.4(3) . .
O6 S2 C4 104.5(3) . .
O9 S3 O10 114.2(4) . .
O9 S3 O8 111.1(3) . .
O10 S3 O8 111.4(3) . .
O9 S3 C6 106.6(3) . .
O10 S3 C6 106.6(3) . .
O8 S3 C6 106.4(2) . .
O13 S4 O14 114.1(3) . .
O13 S4 O12 111.7(2) . .
O14 S4 O12 111.1(2) . .
O13 S4 C8 106.8(2) . .
O14 S4 C8 106.7(2) . .
O12 S4 C8 106.0(2) . .
O17 S5 O16 113.5(4) . .
O17 S5 O15 113.5(4) . .
O16 S5 O15 109.1(5) . .
O17 S5 C10 107.5(3) . .
O16 S5 C10 106.5(3) . .
O15 S5 C10 106.2(3) . .
O19 S6 O20 113.9(3) . .
O19 S6 O18 111.9(3) . .
O20 S6 O18 111.3(3) . .
O19 S6 C12 106.7(2) . .
O20 S6 C12 107.8(2) . .
O18 S6 C12 104.7(2) . .
C13 N1 C24 118.2(5) . .
C13 N1 Eu1 122.5(4) . .
C24 N1 Eu1 116.3(3) . .
C22 N2 C23 117.5(5) . .
C22 N2 Eu1 123.5(4) . .
C23 N2 Eu1 116.6(3) . .
C25 N3 C36 117.6(5) . .
C25 N3 Eu2 123.5(4) . .
C36 N3 Eu2 117.8(4) . .
C34 N4 C35 118.0(5) . .
C34 N4 Eu2 122.4(4) . .
C35 N4 Eu2 118.4(4) . .
C37 N5 C48 117.1(12) . .
C47 N6 C46 112.0(13) . .
C49 N7 C60 115.9(8) . .
C58 N8 C59 122.2(6) . .
O1 C1 C6 121.8(4) . .
O1 C1 C2 121.6(4) . .
C6 C1 C2 116.6(4) . .
C3 C2 C1 121.4(5) . .
C3 C2 S1 118.9(4) . .
C1 C2 S1 119.7(4) . .
C4 C3 C2 120.8(5) . .
C4 C3 H3A 119.6 . .
C2 C3 H3A 119.6 . .
C3 C4 C5 119.5(5) . .
C3 C4 S2 121.7(4) . .
C5 C4 S2 118.8(4) . .
C4 C5 C6 120.2(5) . .
C4 C5 H5A 119.9 . .
C6 C5 H5A 119.9 . .
C5 C6 C1 121.5(5) . .
C5 C6 S3 117.2(4) . .
C1 C6 S3 121.2(4) . .
O11 C7 C8 122.1(4) . .
O11 C7 C12 120.5(4) . .
C8 C7 C12 117.4(4) . .
C7 C8 C9 120.9(5) . .
C7 C8 S4 120.2(4) . .
C9 C8 S4 118.7(4) . .
C10 C9 C8 120.1(5) . .
C10 C9 H9A 119.9 . .
C8 C9 H9A 119.9 . .
C9 C10 C11 120.4(5) . .
C9 C10 S5 120.8(4) . .
C11 C10 S5 118.8(4) . .
C10 C11 C12 119.9(5) . .
C10 C11 H11A 120.0 . .
C12 C11 H11A 120.0 . .
C11 C12 C7 121.2(5) . .
C11 C12 S6 118.9(4) . .
C7 C12 S6 119.9(3) . .
N1 C13 C14 123.2(6) . .
N1 C13 H13A 118.4 . .
C14 C13 H13A 118.4 . .
C15 C14 C13 119.3(6) . .
C15 C14 H14A 120.4 . .
C13 C14 H14A 120.4 . .
C14 C15 C16 120.2(6) . .
C14 C15 H15A 119.9 . .
C16 C15 H15A 119.9 . .
C15 C16 C17 124.3(6) . .
C15 C16 C24 116.8(6) . .
C17 C16 C24 118.9(6) . .
C18 C17 C16 121.7(6) . .
C18 C17 H17A 119.1 . .
C16 C17 H17A 119.1 . .
C17 C18 C19 121.5(6) . .
C17 C18 H18A 119.3 . .
C19 C18 H18A 119.3 . .
C20 C19 C23 117.2(6) . .
C20 C19 C18 123.9(6) . .
C23 C19 C18 118.9(6) . .
C21 C20 C19 119.9(6) . .
C21 C20 H20A 120.1 . .
C19 C20 H20A 120.1 . .
C20 C21 C22 119.2(6) . .
C20 C21 H21A 120.4 . .
C22 C21 H21A 120.4 . .
N2 C22 C21 123.7(6) . .
N2 C22 H22A 118.2 . .
C21 C22 H22A 118.2 . .
N2 C23 C19 122.5(6) . .
N2 C23 C24 117.7(5) . .
C19 C23 C24 119.8(5) . .
N1 C24 C23 118.7(5) . .
N1 C24 C16 122.2(5) . .
C23 C24 C16 119.2(5) . .
N3 C25 C26 123.4(7) . .
N3 C25 H25A 118.3 . .
C26 C25 H25A 118.3 . .
C27 C26 C25 119.4(7) . .
C27 C26 H26A 120.3 . .
C25 C26 H26A 120.3 . .
C26 C27 C28 119.2(6) . .
C26 C27 H27A 120.4 . .
C28 C27 H27A 120.4 . .
C36 C28 C27 117.9(7) . .
C36 C28 C29 120.2(7) . .
C27 C28 C29 121.9(6) . .
C30 C29 C28 120.6(7) . .
C30 C29 H29A 119.7 . .
C28 C29 H29A 119.7 . .
C29 C30 C31 121.3(7) . .
C29 C30 H30A 119.3 . .
C31 C30 H30A 119.3 . .
C32 C31 C35 118.3(6) . .
C32 C31 C30 122.9(6) . .
C35 C31 C30 118.8(7) . .
C33 C32 C31 119.5(6) . .
C33 C32 H32A 120.3 . .
C31 C32 H32A 120.3 . .
C32 C33 C34 119.4(7) . .
C32 C33 H33A 120.3 . .
C34 C33 H33A 120.3 . .
N4 C34 C33 123.3(6) . .
N4 C34 H34A 118.3 . .
C33 C34 H34A 118.3 . .
N4 C35 C31 121.5(6) . .
N4 C35 C36 118.9(5) . .
C31 C35 C36 119.6(5) . .
N3 C36 C28 122.5(6) . .
N3 C36 C35 118.0(5) . .
C28 C36 C35 119.5(6) . .
N5 C37 C38 122.4(14) . .
N5 C37 H37A 118.8 . .
C38 C37 H37A 118.8 . .
C39 C38 C37 121.9(13) . .
C39 C38 H38A 119.0 . .
C37 C38 H38A 119.0 . .
C38 C39 C40 115.8(13) . .
C38 C39 H39A 122.1 . .
C40 C39 H39A 122.1 . .
C48 C40 C41 121.9(13) . .
C48 C40 C39 119.8(11) . .
C41 C40 C39 118.3(14) . .
C40 C41 C42 117.7(12) . .
C40 C41 H41A 121.2 . .
C42 C41 H41A 121.2 . .
C43 C42 C41 118.0(13) . .
C43 C42 H42A 121.0 . .
C41 C42 H42A 121.0 . .
C47 C43 C42 124.0(15) . .
C47 C43 C44 119.3(15) . .
C42 C43 C44 116.6(16) . .
C45 C44 C43 117(2) . .
C45 C44 H44A 121.6 . .
C43 C44 H44A 121.6 . .
C44 C45 C46 120.8(18) . .
C44 C45 H45A 119.6 . .
C46 C45 H45A 119.6 . .
N6 C46 C45 122.0(16) . .
N6 C46 H46A 119.0 . .
C45 C46 H46A 119.0 . .
N6 C47 C43 129.1(13) . .
N6 C47 C48 113.8(11) . .
C43 C47 C48 117.2(12) . .
C40 C48 N5 122.8(11) . .
C40 C48 C47 121.0(12) . .
N5 C48 C47 116.2(11) . .
N7 C49 C50 122.6(12) . .
N7 C49 H49A 118.7 . .
C50 C49 H49A 118.7 . .
C51 C50 C49 120.4(12) . .
C51 C50 H50A 119.8 . .
C49 C50 H50A 119.8 . .
C50 C51 C52 119.4(12) . .
C50 C51 H51A 120.3 . .
C52 C51 H51A 120.3 . .
C51 C52 C60 116.1(11) . .
C51 C52 C53 123.6(11) . .
C60 C52 C53 120.2(9) . .
C54 C53 C52 121.4(9) . .
C54 C53 H53A 119.3 . .
C52 C53 H53A 119.3 . .
C53 C54 C55 121.7(10) . .
C53 C54 H54A 119.2 . .
C55 C54 H54A 119.2 . .
C54 C55 C59 117.9(9) . .
C54 C55 C56 124.5(9) . .
C59 C55 C56 117.6(7) . .
C57 C56 C55 120.7(7) . .
C57 C56 H56A 119.7 . .
C55 C56 H56A 119.7 . .
C56 C57 C58 119.1(8) . .
C56 C57 H57A 120.5 . .
C58 C57 H57A 120.5 . .
N8 C58 C57 122.2(8) . .
N8 C58 H58A 118.9 . .
C57 C58 H58A 118.9 . .
N8 C59 C55 118.2(7) . .
N8 C59 C60 120.0(6) . .
C55 C59 C60 121.8(7) . .
N7 C60 C52 125.6(8) . .
N7 C60 C59 117.4(6) . .
C52 C60 C59 117.0(8) . .
C1 O1 Eu2 126.2(3) . .
C1 O1 Eu1 124.1(3) . .
Eu2 O1 Eu1 109.69(12) . .
S1 O2 Eu1 138.7(2) . .
S1 O4 O4W 118.6(2) . .
S3 O8 Eu2 140.2(2) . .
S3 O9 O5W 131.9(4) . .
C7 O11 Eu1 125.2(3) . .
C7 O11 Eu2 122.5(3) . .
Eu1 O11 Eu2 112.27(12) . .
S4 O12 Eu1 137.8(2) . .
S4 O14 O4W 120.0(2) . .
S5 O16 O9W 121.4(5) . .
S6 O18 Eu2 135.7(2) . .
S6 O20 O2W 127.9(3) . .
Eu1 O1W O5 119.9(2) . 2_645
Eu1 O1W O6W 123.7(2) . .
O5 O1W O6W 113.8(3) 2_645 .
Eu1 O2W O10W 137.1(4) . 2_655
Eu1 O2W O20 115.38(18) . .
O10W O2W O20 105.4(3) 2_655 .
Eu2 O3W O7W 110.5(2) . .
Eu2 O3W O11W 125.0(4) . .
O7W O3W O11W 112.9(4) . .
Eu2 O3W O4W 55.41(12) . .
O7W O3W O4W 72.3(2) . .
O11W O3W O4W 172.2(4) . .
Eu2 O4W O4 118.58(18) . .
Eu2 O4W O3W 53.85(12) . .
O4 O4W O3W 171.1(2) . .
Eu2 O4W O14 116.77(17) . .
O4 O4W O14 101.31(18) . .
O3W O4W O14 87.04(17) . .
O5W O5W O9 105.1(4) 3_676 .
O3W O7W O6 128.2(3) . 2_545
O4 O9W O16 108.6(4) 2_545 .
O3W O11W O12W 133.4(8) . 4_576

loop_
_geom_bond_atom_site_label_1
_geom_bond_atom_site_label_2
_geom_bond_distance
_geom_bond_site_symmetry_2
Eu1 O12 2.341(4) .
Eu1 O11 2.379(3) .
Eu1 O2 2.393(4) .
Eu1 O2W 2.409(4) .
Eu1 O1W 2.411(4) .
Eu1 O1 2.442(3) .
Eu1 N1 2.554(4) .
Eu1 N2 2.560(4) .
Eu1 Eu2 3.9740(7) .
Eu2 O18 2.332(4) .
Eu2 O8 2.365(4) .
Eu2 O3W 2.387(4) .
Eu2 O11 2.407(3) .
Eu2 O1 2.419(3) .
Eu2 O4W 2.434(4) .
Eu2 N4 2.558(4) .
Eu2 N3 2.593(5) .
S1 O3 1.438(4) .
S1 O4 1.455(4) .
S1 O2 1.462(4) .
S1 C2 1.763(5) .
S2 O7 1.407(5) .
S2 O5 1.408(6) .
S2 O6 1.464(6) .
S2 C4 1.772(5) .
S3 O9 1.430(4) .
S3 O10 1.448(5) .
S3 O8 1.457(4) .
S3 C6 1.772(5) .
S4 O13 1.435(4) .
S4 O14 1.449(4) .
S4 O12 1.473(4) .
S4 C8 1.773(5) .
S5 O17 1.424(5) .
S5 O16 1.433(6) .
S5 O15 1.436(6) .
S5 C10 1.770(5) .
S6 O19 1.432(4) .
S6 O20 1.439(4) .
S6 O18 1.477(4) .
S6 C12 1.760(5) .
N1 C13 1.325(7) .
N1 C24 1.361(7) .
N2 C22 1.332(7) .
N2 C23 1.369(7) .
N3 C25 1.333(8) .
N3 C36 1.360(8) .
N4 C34 1.331(7) .
N4 C35 1.364(7) .
N5 C37 1.342(15) .
N5 C48 1.373(14) .
N6 C47 1.307(13) .
N6 C46 1.397(17) .
N7 C49 1.319(10) .
N7 C60 1.349(10) .
N8 C58 1.310(9) .
N8 C59 1.358(8) .
C1 O1 1.328(6) .
C1 C6 1.409(7) .
C1 C2 1.413(7) .
C2 C3 1.386(7) .
C3 C4 1.379(7) .
C3 H3A 0.9300 .
C4 C5 1.389(7) .
C5 C6 1.393(7) .
C5 H5A 0.9300 .
C7 O11 1.339(5) .
C7 C8 1.398(7) .
C7 C12 1.412(7) .
C8 C9 1.408(7) .
C9 C10 1.371(7) .
C9 H9A 0.9300 .
C10 C11 1.383(7) .
C11 C12 1.391(6) .
C11 H11A 0.9300 .
C13 C14 1.401(8) .
C13 H13A 0.9300 .
C14 C15 1.356(9) .
C14 H14A 0.9300 .
C15 C16 1.405(9) .
C15 H15A 0.9300 .
C16 C17 1.418(9) .
C16 C24 1.430(7) .
C17 C18 1.344(11) .
C17 H17A 0.9300 .
C18 C19 1.422(9) .
C18 H18A 0.9300 .
C19 C20 1.417(10) .
C19 C23 1.420(7) .
C20 C21 1.355(10) .
C20 H20A 0.9300 .
C21 C22 1.402(8) .
C21 H21A 0.9300 .
C22 H22A 0.9300 .
C23 C24 1.429(8) .
C25 C26 1.395(9) .
C25 H25A 0.9300 .
C26 C27 1.358(11) .
C26 H26A 0.9300 .
C27 C28 1.411(11) .
C27 H27A 0.9300 .
C28 C36 1.403(8) .
C28 C29 1.423(11) .
C29 C30 1.343(12) .
C29 H29A 0.9300 .
C30 C31 1.441(10) .
C30 H30A 0.9300 .
C31 C32 1.399(10) .
C31 C35 1.413(8) .
C32 C33 1.355(10) .
C32 H32A 0.9300 .
C33 C34 1.392(8) .
C33 H33A 0.9300 .
C34 H34A 0.9300 .
C35 C36 1.430(9) .
C37 C38 1.374(17) .
C37 H37A 0.9300 .
C38 C39 1.347(16) .
C38 H38A 0.9300 .
C39 C40 1.451(15) .
C39 H39A 0.9300 .
C40 C48 1.339(14) .
C40 C41 1.368(17) .
C41 C42 1.51(2) .
C41 H41A 0.9300 .
C42 C43 1.364(17) .
C42 H42A 0.9300 .
C43 C47 1.332(15) .
C43 C44 1.419(18) .
C44 C45 1.30(2) .
C44 H44A 0.9300 .
C45 C46 1.45(2) .
C45 H45A 0.9300 .
C46 H46A 0.9300 .
C47 C48 1.487(15) .
C49 C50 1.416(17) .
C49 H49A 0.9300 .
C50 C51 1.349(18) .
C50 H50A 0.9300 .
C51 C52 1.385(16) .
C51 H51A 0.9300 .
C52 C60 1.411(11) .
C52 C53 1.414(15) .
C53 C54 1.339(15) .
C53 H53A 0.9300 .
C54 C55 1.404(13) .
C54 H54A 0.9300 .
C55 C59 1.416(10) .
C55 C56 1.423(12) .
C56 C57 1.339(12) .
C56 H56A 0.9300 .
C57 C58 1.369(10) .
C57 H57A 0.9300 .
C58 H58A 0.9300 .
C59 C60 1.427(10) .
O4 O4W 2.755(6) .
O9 O5W 2.769(9) .
O14 O4W 2.794(6) .
O16 O9W 2.799(12) .
O20 O2W 2.731(6) .
O1W O5 2.636(8) 2_645
O1W O6W 2.746(8) .
O2W O10W 2.661(14) 2_655
O3W O7W 2.628(8) .
O3W O11W 2.677(9) .
O3W O4W 2.791(6) .
O5W O5W 2.730(16) 3_676
O7W O6 2.749(10) 2_545
O8W O10W 2.657(14) .
O9W O4 2.788(9) 2_545
O11W O12W 2.699(19) 4_576
O12W O12W 2.80(4) 3_575
O13W O13W 2.66(4) 3_575
